data_1571971
loop_
_publ_author_name
'Cobb, Caitlyn R.'
'Ngo, Ren K.'
'Dick, Emily J.'
'Lynch, Vincent M.'
'Rose, Michael J.'

_publ_section_title
;
 Multi-phosphine-chelated iron-carbide clusters <i>via</i> redox-promoted
 ligand exchange on an inert hexa-iron-carbide carbonyl cluster,
 [Fe<sub>6</sub>(&#x3bc;<sub>6</sub>-C)(&#x3bc;<sub>2</sub>-CO)<sub>4</sub>(CO)<sub>12</sub>]<sup>2</sup>.
;
_journal_issue 29
_journal_name_full 'Chemical science'
_journal_page_first 11455
_journal_page_last 11471
_journal_paper_doi 10.1039/d4sc01370k
_journal_volume 15
_journal_year 2024
_chemical_formula_moiety 'C49 H39 Fe3 O7 P3, 0.5(C7 H8)'
_chemical_formula_sum 'C52.5 H43 Fe3 O7 P3'
_chemical_formula_weight 1046.33
_chemical_name_systematic 10
_space_group_crystal_system monoclinic
_space_group_IT_number 14
_space_group_name_Hall '-P 2yn'
_space_group_name_H-M_alt 'P 1 21/n 1'
_atom_sites_solution_hydrogens geom
_audit_creation_date 2023-06-03
_audit_creation_method
;
Olex2 1.5
(compiled 2021.07.19 svn.r715e62df for OlexSys, GUI svn.r6380)
;
_audit_update_record
;
2023-06-06 deposited with the CCDC.	2024-06-03 downloaded from the CCDC.
;
_cell_angle_alpha 90
_cell_angle_beta 98.7080(10)
_cell_angle_gamma 90
_cell_formula_units_Z 4
_cell_length_a 12.22120(10)
_cell_length_b 19.70640(10)
_cell_length_c 19.6407(2)
_cell_measurement_reflns_used 51180
_cell_measurement_temperature 100.0(4)
_cell_measurement_theta_max 75.9810
_cell_measurement_theta_min 2.2360
_cell_volume 4675.66(7)
_computing_cell_refinement 'CrysAlisPro 1.171.42.72a (Rigaku OD, 2022)'
_computing_data_collection 'CrysAlisPro 1.171.42.72a (Rigaku OD, 2022)'
_computing_data_reduction 'CrysAlisPro 1.171.42.72a (Rigaku OD, 2022)'
_computing_molecular_graphics 'Olex2 1.5 (Dolomanov et al., 2009)'
_computing_publication_material 'Olex2 1.5 (Dolomanov et al., 2009)'
_computing_structure_refinement 'SHELXL 2018/3 (Sheldrick, 2015)'
_computing_structure_solution 'SHELXT 2018/2 (Sheldrick, 2018)'
_diffrn_ambient_temperature 100.15
_diffrn_detector_area_resol_mean 10.0000
_diffrn_detector_type HyPix
_diffrn_measured_fraction_theta_full 1.000
_diffrn_measured_fraction_theta_max 0.990
_diffrn_measurement_details
;
List of Runs (angles in degrees, time in seconds):

  # Type    Start    End  Width  t~exp~   \w     \q     \k     \f   Frames
#--------------------------------------------------------------------------
  1  \w    -44.00  24.00   0.50    5.00    --  -48.29  37.00 -23.00  136
  2  \w   -121.00 -37.00   0.50    5.00    --  -48.29 -37.00-178.00  168
  3  \w    -24.00  38.00   0.50    5.00    --   48.29 -37.00-178.00  124
  4  \w     38.00 121.00   0.50    5.00    --   48.29  37.00 -23.00  166
  5  \w   -177.00 -94.00   0.50   12.00    -- -104.52 -37.00-178.00  166
  6  \w     94.00 177.00   0.50   12.00    --  104.52  37.00 -23.00  166
  7  \w   -119.00 -87.00   0.50    5.00    --  -48.29-125.00 -60.00   64
  8  \w    -26.00  26.00   0.50    5.00    --  -48.29  19.00 120.00  104
  9  \w    -70.00  24.00   0.50    5.00    --  -48.29  77.00 -30.00  188
 10  \w     82.00 120.00   0.50    5.00    --   48.29  57.00 -90.00   76
 11  \w     -7.00  81.00   0.50    5.00    --   48.29 -99.00-180.00  176
 12  \w   -111.00 -32.00   0.50   12.00    -- -104.52 125.00-150.00  158
 13  \w   -177.00 -94.00   0.50   12.00    -- -104.52 -15.00 -60.00  166
 14  \w   -111.00 -32.00   0.50   12.00    -- -104.52 125.00   0.00  158
 15  \w   -107.00 -32.00   0.50   12.00    -- -104.52 103.00  58.92  150
 16  \w   -177.00-100.00   0.50   12.00    -- -104.52 -77.00  90.00  154
 17  \w    -75.00 -32.00   0.50   12.00    -- -104.52  61.00  30.00   86
 18  \w   -177.00-100.00   0.50   12.00    -- -104.52 -77.00  60.00  154
 19  \w   -108.00 -32.00   0.50   12.00    -- -104.52 114.00 -33.07  152
 20  \w   -177.00 -94.00   0.50   12.00    -- -104.52 -45.00 150.00  166
 21  \w     32.00 105.00   0.50   12.00    --  104.52 -95.00 -30.00  146
 22  \w     32.00  69.00   0.50   12.00    --  104.52 -61.00 120.00   74
 23  \w     32.00 105.00   0.50   12.00    --  104.52 -95.00 150.00  146
 24  \w     32.00  69.00   0.50   12.00    --  104.52 -61.00 -30.00   74
 25  \w    100.00 177.00   0.50   12.00    --  104.52  77.00-120.00  154
 26  \w     32.00 105.00   0.50   12.00    --  104.52 -95.00-180.00  146
 27  \w     32.00 111.00   0.50   12.00    --  104.52-125.00 -30.00  158
 28  \w     32.00  69.00   0.50   12.00    --  104.52 -61.00 -60.00   74
 29  \w     32.00  69.00   0.50   12.00    --  104.52 -61.00-180.00   74
 30  \w     32.00 111.00   0.50   12.00    --  104.52-125.00 120.00  158
 31  \w    100.00 177.00   0.50   12.00    --  104.52  77.00-150.00  154
 32  \w     32.00  69.00   0.50   12.00    --  104.52 -61.00   0.00   74
 33  \w     32.00 105.00   0.50   12.00    --  104.52 -95.00 -60.00  146
 34  \w     32.00  69.00   0.50   12.00    --  104.52 -61.00-150.00   74
 35  \w     35.00 120.00   0.50    5.00    --   48.29  56.00 160.40  170
 36  \w     35.00 120.00   0.50    5.00    --   48.29  56.00-106.55  170
 37  \w     35.00 120.00   0.50    5.00    --   48.29  55.00   6.94  170
 38  \w     35.00 120.00   0.50    5.00    --   48.29  54.00  68.22  170
;
_diffrn_measurement_device 'four-circle diffractometer'
_diffrn_measurement_device_type 'XtaLAB Synergy, Single source at home/near, HyPix'
_diffrn_measurement_method '\w scans'
_diffrn_radiation_type CuK\a
_diffrn_radiation_wavelength 1.54184
_diffrn_reflns_av_R_equivalents 0.0376
_diffrn_reflns_av_unetI/netI 0.0166
_diffrn_reflns_Laue_measured_fraction_full 1.000
_diffrn_reflns_Laue_measured_fraction_max 0.990
_diffrn_reflns_limit_h_max 15
_diffrn_reflns_limit_h_min -15
_diffrn_reflns_limit_k_max 21
_diffrn_reflns_limit_k_min -24
_diffrn_reflns_limit_l_max 24
_diffrn_reflns_limit_l_min -24
_diffrn_reflns_number 88271
_diffrn_reflns_point_group_measured_fraction_full 1.000
_diffrn_reflns_point_group_measured_fraction_max 0.990
_diffrn_reflns_theta_full 67.684
_diffrn_reflns_theta_max 76.464
_diffrn_reflns_theta_min 3.195
_exptl_absorpt_coefficient_mu 8.770
_exptl_absorpt_correction_T_max 1.000
_exptl_absorpt_correction_T_min 0.545
_exptl_absorpt_correction_type gaussian
_exptl_absorpt_process_details
;
CrysAlisPro 1.171.42.72a (Rigaku Oxford Diffraction, 2022)
Numerical absorption correction based on gaussian integration over
a multifaceted crystal model
Empirical absorption correction using spherical harmonics,
implemented in SCALE3 ABSPACK scaling algorithm.
;
_exptl_crystal_colour 'clear yellowish brown'
_exptl_crystal_colour_lustre clear
_exptl_crystal_colour_modifier yellowish
_exptl_crystal_colour_primary brown
_exptl_crystal_density_diffrn 1.486
_exptl_crystal_description prism
_exptl_crystal_F_000 2148
_exptl_crystal_preparation 'From a solution of 8 in toluene for two months at -20 degrees C.'
_exptl_crystal_recrystallization_method 'From a crude solution in toluene at -20 degrees C.'
_exptl_crystal_size_max 0.223
_exptl_crystal_size_mid 0.103
_exptl_crystal_size_min 0.049
_refine_diff_density_max 0.348
_refine_diff_density_min -0.374
_refine_diff_density_rms 0.054
_refine_ls_extinction_method none
_refine_ls_goodness_of_fit_ref 1.075
_refine_ls_hydrogen_treatment constr
_refine_ls_matrix_type full
_refine_ls_number_parameters 623
_refine_ls_number_reflns 9727
_refine_ls_number_restraints 21
_refine_ls_restrained_S_all 1.075
_refine_ls_R_factor_all 0.0303
_refine_ls_R_factor_gt 0.0286
_refine_ls_shift/su_max 0.002
_refine_ls_shift/su_mean 0.000
_refine_ls_structure_factor_coef Fsqd
_refine_ls_weighting_details 'w=1/[\s^2^(Fo^2^)+(0.0347P)^2^+3.4570P] where P=(Fo^2^+2Fc^2^)/3'
_refine_ls_weighting_scheme calc
_refine_ls_wR_factor_gt 0.0729
_refine_ls_wR_factor_ref 0.0738
_reflns_Friedel_coverage 0.000
_reflns_number_gt 9255
_reflns_number_total 9727
_reflns_threshold_expression 'I > 2\s(I)'
_cod_data_source_file d4sc01370k3.cif
_cod_data_source_block compound10
_cod_depositor_comments 'Adding full bibliography for 1571968--1571976.cif.'
_cod_original_formula_sum 'C52.50 H43 Fe3 O7 P3'
_cod_database_code 1571971
_shelx_shelxl_version_number 2018/3
_shelx_space_group_comment
;
The symmetry employed for this shelxl refinement is uniquely defined
by the following loop, which should always be used as a source of
symmetry information in preference to the above space-group names.
They are only intended as comments.
;
_shelx_estimated_absorpt_t_max 0.673
_shelx_estimated_absorpt_t_min 0.245
_olex2_refinement_description
;
1. Fixed Uiso
 At 1.2 times of:
  All C(H) groups, All C(H,H) groups
 At 1.5 times of:
  All C(H,H,H) groups
2. Restrained distances
 C55-C50
 1.39 with sigma of 0.02
 C51-C55
 2.4 with sigma of 0.03
 C55-C54
 1.39 with sigma of 0.02
 C54-C52
 2.4 with sigma of 0.03
 C54-C53
 1.39 with sigma of 0.02
 C55-C52
 2.8 with sigma of 0.03
 C53-C52
 1.39 with sigma of 0.02
 C55-C53
 2.4 with sigma of 0.03
 C52-C51
 1.39 with sigma of 0.02
 C53-C51
 2.4 with sigma of 0.03
 C51-C50
 1.39 with sigma of 0.02
 C50-C53
 2.8 with sigma of 0.03
 C56-C50
 1.52 with sigma of 0.02
 C51-C54
 2.8 with sigma of 0.03
 C50-C54
 2.4 with sigma of 0.03
 C50-C52
 2.4 with sigma of 0.03
 C51-C56 \\sim C55-C56
 with sigma of 0.02
3. Restrained planarity
 C53, C54, C55, C50, C51, C52, C56
 with sigma of 0.02
4. Others
 Fixed Sof: C50(0.5) C51(0.5) H51(0.5) C52(0.5) H52(0.5) C53(0.5) H53(0.5)
 C54(0.5) H54(0.5) C55(0.5) H55(0.5) C56(0.5) H56A(0.5) H56B(0.5) H56C(0.5)
5.a Secondary CH2 refined with riding coordinates:
 C17(H17A,H17B), C18(H18A,H18B), C19(H19A,H19B)
5.b Me refined with riding coordinates:
 C56(H56A,H56B,H56C)
5.c Aromatic/amide H refined with riding coordinates:
 C3(H3), C4(H4), C5(H5), C6(H6), C7(H7), C21(H21), C22(H22), C23(H23),
 C24(H24), C25(H25), C27(H27), C28(H28), C29(H29), C30(H30), C31(H31), C33(H33),
  C34(H34), C35(H35), C36(H36), C37(H37), C39(H39), C40(H40), C41(H41),
 C42(H42), C43(H43), C45(H45), C46(H46), C47(H47), C48(H48), C49(H49), C51(H51),
  C52(H52), C53(H53), C54(H54), C55(H55)
5.d Idealised Me refined as rotating group:
 C15(H15A,H15B,H15C)
;
_olex2_submission_special_instructions 'No special instructions were received'
_oxdiff_exptl_absorpt_empirical_details
;
Empirical correction (ABSPACK) includes:
- Absorption correction using spherical harmonics
- Frame scaling
;

loop_
_space_group_symop_operation_xyz
'x, y, z'
'-x+1/2, y+1/2, -z+1/2'
'-x, -y, -z'
'x-1/2, -y-1/2, z-1/2'

loop_
_atom_site_label
_atom_site_type_symbol
_atom_site_fract_x
_atom_site_fract_y
_atom_site_fract_z
_atom_site_U_iso_or_equiv
_atom_site_adp_type
_atom_site_occupancy
_atom_site_site_symmetry_order
_atom_site_calc_flag
_atom_site_refinement_flags_posn
_atom_site_refinement_flags_adp
_atom_site_refinement_flags_occupancy
_atom_site_disorder_assembly
_atom_site_disorder_group
Fe1 Fe 0.78761(2) 0.72368(2) 0.41737(2) 0.01675(7) Uani 1 1 d . . . . .
Fe2 Fe 0.74167(2) 0.62170(2) 0.49134(2) 0.01589(6) Uani 1 1 d . . . . .
Fe3 Fe 0.85998(2) 0.60394(2) 0.39298(2) 0.01839(7) Uani 1 1 d . . . . .
P1 P 0.86013(4) 0.80866(2) 0.48789(2) 0.01867(9) Uani 1 1 d . . . . .
P2 P 0.74289(4) 0.64840(2) 0.60196(2) 0.01737(9) Uani 1 1 d . . . . .
P3 P 0.64026(4) 0.71422(2) 0.46871(2) 0.01730(9) Uani 1 1 d . . . . .
O1 O 0.70848(12) 0.80896(7) 0.29884(7) 0.0292(3) Uani 1 1 d . . . . .
O2 O 1.00655(11) 0.73610(7) 0.37532(7) 0.0283(3) Uani 1 1 d . . . . .
O3 O 0.84990(13) 0.62113(8) 0.24441(7) 0.0351(3) Uani 1 1 d . . . . .
O4 O 1.10361(11) 0.58608(7) 0.43348(7) 0.0287(3) Uani 1 1 d . . . . .
O5 O 0.81085(11) 0.45949(7) 0.37420(8) 0.0310(3) Uani 1 1 d . . . . .
O6 O 0.95856(11) 0.56562(7) 0.54914(6) 0.0255(3) Uani 1 1 d . . . . .
O7 O 0.62974(12) 0.49290(7) 0.50928(7) 0.0273(3) Uani 1 1 d . . . . .
C1 C 0.71199(14) 0.63560(9) 0.38949(9) 0.0182(3) Uani 1 1 d . . . . .
C2 C 0.61629(14) 0.61527(9) 0.33820(9) 0.0184(3) Uani 1 1 d . . . . .
C3 C 0.56719(15) 0.55119(9) 0.34186(9) 0.0203(3) Uani 1 1 d . . . . .
H3 H 0.597815 0.520462 0.376906 0.024 Uiso 1 1 calc R U . . .
C4 C 0.47547(15) 0.53152(9) 0.29588(9) 0.0231(4) Uani 1 1 d . . . . .
H4 H 0.444304 0.487781 0.299719 0.028 Uiso 1 1 calc R U . . .
C5 C 0.42875(15) 0.57537(10) 0.24417(9) 0.0242(4) Uani 1 1 d . . . . .
H5 H 0.364088 0.562726 0.213650 0.029 Uiso 1 1 calc R U . . .
C6 C 0.47802(16) 0.63779(10) 0.23788(10) 0.0254(4) Uani 1 1 d . . . . .
H6 H 0.447969 0.667666 0.201891 0.030 Uiso 1 1 calc R U . . .
C7 C 0.57086(15) 0.65740(9) 0.28346(9) 0.0221(4) Uani 1 1 d . . . . .
H7 H 0.604230 0.700097 0.277484 0.027 Uiso 1 1 calc R U . . .
C8 C 0.73719(15) 0.77485(9) 0.34593(9) 0.0218(4) Uani 1 1 d . . . . .
C9 C 0.92306(15) 0.72100(9) 0.39279(9) 0.0222(4) Uani 1 1 d . . . . .
C10 C 0.85610(16) 0.61418(10) 0.30289(10) 0.0253(4) Uani 1 1 d . . . . .
C11 C 1.01125(16) 0.59341(9) 0.41863(9) 0.0230(4) Uani 1 1 d . . . . .
C12 C 0.83124(15) 0.51572(10) 0.38279(9) 0.0242(4) Uani 1 1 d . . . . .
C13 C 0.87913(15) 0.58859(9) 0.51763(9) 0.0206(3) Uani 1 1 d . . . . .
C14 C 0.66943(15) 0.54454(9) 0.50039(9) 0.0209(3) Uani 1 1 d . . . . .
C15 C 0.66816(16) 0.83385(10) 0.64825(10) 0.0257(4) Uani 1 1 d . . . . .
H15A H 0.618278 0.804283 0.669414 0.039 Uiso 1 1 calc R U . . .
H15B H 0.627244 0.873678 0.628297 0.039 Uiso 1 1 calc R U . . .
H15C H 0.729233 0.848514 0.683365 0.039 Uiso 1 1 calc R U . . .
C16 C 0.71480(15) 0.79470(9) 0.59125(9) 0.0212(3) Uani 1 1 d . . . . .
C17 C 0.78527(15) 0.84405(9) 0.55540(9) 0.0224(4) Uani 1 1 d . . . . .
H17A H 0.840542 0.865102 0.591253 0.027 Uiso 1 1 calc R U . . .
H17B H 0.736213 0.880790 0.534301 0.027 Uiso 1 1 calc R U . . .
C18 C 0.78810(15) 0.73516(9) 0.62565(9) 0.0206(3) Uani 1 1 d . . . . .
H18A H 0.792984 0.739703 0.676220 0.025 Uiso 1 1 calc R U . . .
H18B H 0.863815 0.741066 0.614428 0.025 Uiso 1 1 calc R U . . .
C19 C 0.61524(15) 0.77277(9) 0.53825(9) 0.0204(3) Uani 1 1 d . . . . .
H19A H 0.580381 0.814320 0.516435 0.024 Uiso 1 1 calc R U . . .
H19B H 0.560474 0.751186 0.563699 0.024 Uiso 1 1 calc R U . . .
C20 C 0.87380(16) 0.88433(9) 0.43568(9) 0.0226(4) Uani 1 1 d . . . . .
C21 C 0.77946(17) 0.92254(10) 0.41148(10) 0.0270(4) Uani 1 1 d . . . . .
H21 H 0.711584 0.912963 0.427538 0.032 Uiso 1 1 calc R U . . .
C22 C 0.78432(18) 0.97430(10) 0.36424(11) 0.0301(4) Uani 1 1 d . . . . .
H22 H 0.719663 0.999759 0.347881 0.036 Uiso 1 1 calc R U . . .
C23 C 0.88253(19) 0.98905(10) 0.34084(10) 0.0318(4) Uani 1 1 d . . . . .
H23 H 0.885566 1.024504 0.308411 0.038 Uiso 1 1 calc R U . . .
C24 C 0.97630(19) 0.95205(10) 0.36478(11) 0.0319(4) Uani 1 1 d . . . . .
H24 H 1.044020 0.962454 0.348891 0.038 Uiso 1 1 calc R U . . .
C25 C 0.97287(17) 0.89962(10) 0.41195(10) 0.0266(4) Uani 1 1 d . . . . .
H25 H 1.037872 0.874329 0.427931 0.032 Uiso 1 1 calc R U . . .
C26 C 0.99953(15) 0.79714(9) 0.53662(9) 0.0217(4) Uani 1 1 d . . . . .
C27 C 1.05998(16) 0.85179(10) 0.56848(10) 0.0266(4) Uani 1 1 d . . . . .
H27 H 1.031043 0.896516 0.562812 0.032 Uiso 1 1 calc R U . . .
C28 C 1.16210(18) 0.84068(11) 0.60831(11) 0.0337(5) Uani 1 1 d . . . . .
H28 H 1.203084 0.878087 0.629366 0.040 Uiso 1 1 calc R U . . .
C29 C 1.20510(19) 0.77586(11) 0.61780(12) 0.0376(5) Uani 1 1 d . . . . .
H29 H 1.275161 0.768753 0.645174 0.045 Uiso 1 1 calc R U . . .
C30 C 1.14523(18) 0.72139(11) 0.58708(13) 0.0363(5) Uani 1 1 d . . . . .
H30 H 1.173584 0.676622 0.593971 0.044 Uiso 1 1 calc R U . . .
C31 C 1.04387(16) 0.73227(10) 0.54627(10) 0.0273(4) Uani 1 1 d . . . . .
H31 H 1.004058 0.694758 0.524526 0.033 Uiso 1 1 calc R U . . .
C32 C 0.83297(15) 0.59675(9) 0.66465(9) 0.0203(3) Uani 1 1 d . . . . .
C33 C 0.79935(16) 0.53080(9) 0.67558(9) 0.0235(4) Uani 1 1 d . . . . .
H33 H 0.729972 0.515081 0.652614 0.028 Uiso 1 1 calc R U . . .
C34 C 0.86626(17) 0.48757(10) 0.71981(10) 0.0281(4) Uani 1 1 d . . . . .
H34 H 0.842260 0.442736 0.727437 0.034 Uiso 1 1 calc R U . . .
C35 C 0.96800(17) 0.51012(10) 0.75269(10) 0.0283(4) Uani 1 1 d . . . . .
H35 H 1.014048 0.480645 0.782766 0.034 Uiso 1 1 calc R U . . .
C36 C 1.00265(17) 0.57547(11) 0.74181(10) 0.0292(4) Uani 1 1 d . . . . .
H36 H 1.072445 0.590751 0.764556 0.035 Uiso 1 1 calc R U . . .
C37 C 0.93601(16) 0.61894(10) 0.69781(10) 0.0253(4) Uani 1 1 d . . . . .
H37 H 0.960468 0.663691 0.690279 0.030 Uiso 1 1 calc R U . . .
C38 C 0.61232(15) 0.64238(9) 0.63721(9) 0.0201(3) Uani 1 1 d . . . . .
C39 C 0.61001(16) 0.66042(9) 0.70582(9) 0.0236(4) Uani 1 1 d . . . . .
H39 H 0.676774 0.672509 0.734598 0.028 Uiso 1 1 calc R U . . .
C40 C 0.51090(17) 0.66078(10) 0.73218(10) 0.0280(4) Uani 1 1 d . . . . .
H40 H 0.509996 0.673375 0.778781 0.034 Uiso 1 1 calc R U . . .
C41 C 0.41306(17) 0.64277(10) 0.69061(11) 0.0278(4) Uani 1 1 d . . . . .
H41 H 0.345136 0.643268 0.708581 0.033 Uiso 1 1 calc R U . . .
C42 C 0.41491(16) 0.62405(10) 0.62281(10) 0.0258(4) Uani 1 1 d . . . . .
H42 H 0.348131 0.611505 0.594289 0.031 Uiso 1 1 calc R U . . .
C43 C 0.51375(15) 0.62358(9) 0.59649(9) 0.0208(3) Uani 1 1 d . . . . .
H43 H 0.514308 0.610258 0.550054 0.025 Uiso 1 1 calc R U . . .
C44 C 0.50074(15) 0.71938(9) 0.41934(9) 0.0201(3) Uani 1 1 d . . . . .
C45 C 0.42522(15) 0.66611(9) 0.41697(9) 0.0218(4) Uani 1 1 d . . . . .
H45 H 0.447001 0.624348 0.439137 0.026 Uiso 1 1 calc R U . . .
C46 C 0.31821(16) 0.67393(11) 0.38226(10) 0.0287(4) Uani 1 1 d . . . . .
H46 H 0.267019 0.637501 0.380908 0.034 Uiso 1 1 calc R U . . .
C47 C 0.28559(17) 0.73465(12) 0.34954(11) 0.0328(4) Uani 1 1 d . . . . .
H47 H 0.212026 0.739923 0.326353 0.039 Uiso 1 1 calc R U . . .
C48 C 0.36058(17) 0.78760(11) 0.35076(11) 0.0303(4) Uani 1 1 d . . . . .
H48 H 0.338784 0.828960 0.327792 0.036 Uiso 1 1 calc R U . . .
C49 C 0.46749(16) 0.78012(9) 0.38557(10) 0.0244(4) Uani 1 1 d . . . . .
H49 H 0.518549 0.816580 0.386457 0.029 Uiso 1 1 calc R U . . .
C50 C 1.0885(13) 0.4671(5) 1.0090(8) 0.051(3) Uani 0.5 1 d D . P A -1
C51 C 1.0325(13) 0.4778(6) 0.9438(7) 0.057(3) Uani 0.5 1 d D . P A -1
H51 H 1.056197 0.455614 0.905710 0.068 Uiso 0.5 1 calc R U P A -1
C52 C 0.9420(13) 0.5206(7) 0.9332(8) 0.065(3) Uani 0.5 1 d D . P A -1
H52 H 0.905260 0.527761 0.887572 0.078 Uiso 0.5 1 calc R U P A -1
C53 C 0.9031(13) 0.5535(6) 0.9876(8) 0.060(3) Uani 0.5 1 d D . P A -1
H53 H 0.840313 0.582466 0.980317 0.072 Uiso 0.5 1 calc R U P A -1
C54 C 0.9601(16) 0.5418(6) 1.0525(9) 0.063(3) Uani 0.5 1 d D . P A -1
H54 H 0.936073 0.563580 1.090811 0.075 Uiso 0.5 1 calc R U P A -1
C55 C 1.0508(15) 0.4996(6) 1.0637(9) 0.061(3) Uani 0.5 1 d D . P A -1
H55 H 1.087950 0.492685 1.109275 0.074 Uiso 0.5 1 calc R U P A -1
C56 C 1.1870(7) 0.4207(4) 1.0214(4) 0.074(2) Uani 0.5 1 d D . P A -1
H56A H 1.215660 0.419535 1.070800 0.111 Uiso 0.5 1 calc R U P A -1
H56B H 1.164877 0.374874 1.005556 0.111 Uiso 0.5 1 calc R U P A -1
H56C H 1.244721 0.437425 0.996095 0.111 Uiso 0.5 1 calc R U P A -1

loop_
_atom_site_aniso_label
_atom_site_aniso_U_11
_atom_site_aniso_U_22
_atom_site_aniso_U_33
_atom_site_aniso_U_23
_atom_site_aniso_U_13
_atom_site_aniso_U_12
Fe1 0.01861(13) 0.01546(13) 0.01563(13) 0.00054(10) 0.00087(10) -0.00038(10)
Fe2 0.01852(13) 0.01480(13) 0.01366(13) 0.00003(9) 0.00021(10) 0.00028(10)
Fe3 0.01968(14) 0.01788(13) 0.01718(13) -0.00015(10) 0.00144(10) 0.00096(10)
P1 0.0213(2) 0.0157(2) 0.0181(2) 0.00083(16) -0.00008(16) -0.00119(16)
P2 0.0200(2) 0.0172(2) 0.01417(19) -0.00047(15) 0.00018(15) -0.00039(16)
P3 0.0187(2) 0.0161(2) 0.0164(2) 0.00020(15) 0.00034(16) 0.00046(15)
O1 0.0372(8) 0.0250(7) 0.0232(7) 0.0068(5) -0.0030(6) -0.0014(6)
O2 0.0255(7) 0.0253(7) 0.0356(8) 0.0024(6) 0.0096(6) -0.0012(5)
O3 0.0422(8) 0.0436(9) 0.0190(7) 0.0026(6) 0.0026(6) 0.0099(7)
O4 0.0191(7) 0.0326(7) 0.0338(7) 0.0024(6) 0.0021(5) 0.0014(5)
O5 0.0284(7) 0.0199(7) 0.0445(8) -0.0050(6) 0.0045(6) -0.0014(5)
O6 0.0250(7) 0.0308(7) 0.0197(6) 0.0025(5) -0.0001(5) 0.0082(5)
O7 0.0360(7) 0.0209(7) 0.0248(7) -0.0004(5) 0.0035(6) -0.0083(6)
C1 0.0214(8) 0.0168(8) 0.0162(8) 0.0005(6) 0.0017(6) 0.0003(6)
C2 0.0179(8) 0.0205(8) 0.0163(8) -0.0018(6) 0.0007(6) 0.0021(6)
C3 0.0237(9) 0.0193(8) 0.0175(8) -0.0008(6) 0.0018(7) 0.0007(7)
C4 0.0243(9) 0.0215(9) 0.0229(9) -0.0027(7) 0.0022(7) -0.0017(7)
C5 0.0236(9) 0.0248(9) 0.0222(9) -0.0050(7) -0.0029(7) 0.0016(7)
C6 0.0281(9) 0.0256(9) 0.0204(9) 0.0006(7) -0.0031(7) 0.0046(7)
C7 0.0259(9) 0.0211(9) 0.0183(8) 0.0004(7) 0.0001(7) -0.0003(7)
C8 0.0235(9) 0.0189(8) 0.0229(9) -0.0014(7) 0.0034(7) -0.0024(7)
C9 0.0260(9) 0.0189(8) 0.0207(8) 0.0004(7) 0.0001(7) -0.0005(7)
C10 0.0237(9) 0.0238(9) 0.0280(10) -0.0018(7) 0.0029(7) 0.0047(7)
C11 0.0301(10) 0.0180(8) 0.0219(9) 0.0004(7) 0.0074(7) 0.0000(7)
C12 0.0195(8) 0.0316(11) 0.0214(9) 0.0004(7) 0.0026(7) 0.0045(7)
C13 0.0273(9) 0.0184(8) 0.0166(8) -0.0007(6) 0.0049(7) -0.0013(7)
C14 0.0251(9) 0.0229(9) 0.0140(8) -0.0011(6) 0.0005(6) 0.0022(7)
C15 0.0286(10) 0.0229(9) 0.0253(9) -0.0062(7) 0.0033(7) 0.0006(7)
C16 0.0241(9) 0.0191(8) 0.0198(8) -0.0038(7) 0.0014(7) 0.0001(7)
C17 0.0260(9) 0.0173(8) 0.0231(9) -0.0016(7) 0.0008(7) 0.0002(7)
C18 0.0228(9) 0.0196(8) 0.0185(8) -0.0012(7) 0.0006(7) -0.0015(7)
C19 0.0216(8) 0.0183(8) 0.0207(8) -0.0003(7) 0.0014(7) 0.0014(7)
C20 0.0293(9) 0.0179(8) 0.0194(8) -0.0001(7) 0.0001(7) -0.0029(7)
C21 0.0293(10) 0.0209(9) 0.0290(10) 0.0028(7) -0.0011(8) -0.0033(7)
C22 0.0365(11) 0.0212(9) 0.0300(10) 0.0036(8) -0.0036(8) 0.0003(8)
C23 0.0498(13) 0.0208(9) 0.0251(10) 0.0041(7) 0.0066(9) 0.0001(9)
C24 0.0425(12) 0.0252(10) 0.0305(10) 0.0036(8) 0.0135(9) -0.0019(9)
C25 0.0320(10) 0.0223(9) 0.0256(9) 0.0009(7) 0.0052(8) 0.0003(8)
C26 0.0234(9) 0.0213(9) 0.0194(8) 0.0016(7) 0.0002(7) -0.0020(7)
C27 0.0289(10) 0.0222(9) 0.0267(9) -0.0015(7) -0.0024(8) -0.0003(7)
C28 0.0312(10) 0.0280(10) 0.0379(11) -0.0058(9) -0.0077(9) -0.0029(8)
C29 0.0299(11) 0.0346(11) 0.0424(12) -0.0006(9) -0.0134(9) 0.0020(9)
C30 0.0329(11) 0.0239(10) 0.0473(13) 0.0014(9) -0.0096(9) 0.0041(8)
C31 0.0271(10) 0.0215(9) 0.0311(10) 0.0005(8) -0.0031(8) -0.0012(7)
C32 0.0232(9) 0.0234(9) 0.0143(8) 0.0002(7) 0.0025(6) 0.0021(7)
C33 0.0258(9) 0.0240(9) 0.0199(8) 0.0014(7) 0.0013(7) -0.0009(7)
C34 0.0362(11) 0.0241(9) 0.0242(9) 0.0043(7) 0.0053(8) 0.0055(8)
C35 0.0330(10) 0.0318(10) 0.0188(9) 0.0027(7) 0.0001(7) 0.0112(8)
C36 0.0275(10) 0.0357(11) 0.0219(9) -0.0024(8) -0.0045(7) 0.0041(8)
C37 0.0270(9) 0.0255(9) 0.0220(9) -0.0009(7) -0.0011(7) 0.0011(7)
C38 0.0244(9) 0.0172(8) 0.0186(8) 0.0014(6) 0.0026(7) 0.0002(7)
C39 0.0296(9) 0.0219(9) 0.0193(8) -0.0016(7) 0.0030(7) -0.0010(7)
C40 0.0381(11) 0.0247(9) 0.0230(9) -0.0025(7) 0.0102(8) 0.0004(8)
C41 0.0281(10) 0.0245(9) 0.0333(10) 0.0007(8) 0.0128(8) 0.0043(8)
C42 0.0245(9) 0.0239(9) 0.0285(10) 0.0014(7) 0.0028(7) 0.0010(7)
C43 0.0225(9) 0.0214(8) 0.0185(8) 0.0010(7) 0.0035(7) 0.0005(7)
C44 0.0223(9) 0.0218(9) 0.0153(8) -0.0006(6) 0.0005(6) 0.0013(7)
C45 0.0230(9) 0.0240(9) 0.0181(8) 0.0014(7) 0.0021(7) -0.0017(7)
C46 0.0239(9) 0.0364(11) 0.0250(9) 0.0024(8) 0.0009(7) -0.0072(8)
C47 0.0214(9) 0.0445(12) 0.0306(10) 0.0062(9) -0.0025(8) 0.0029(8)
C48 0.0272(10) 0.0307(10) 0.0307(10) 0.0061(8) -0.0030(8) 0.0069(8)
C49 0.0252(9) 0.0219(9) 0.0253(9) 0.0025(7) 0.0009(7) 0.0007(7)
C50 0.075(5) 0.037(5) 0.045(5) 0.006(4) 0.021(4) -0.024(4)
C51 0.070(7) 0.075(8) 0.028(4) -0.008(5) 0.014(4) -0.031(6)
C52 0.067(6) 0.099(9) 0.030(4) 0.000(6) 0.008(4) -0.027(6)
C53 0.071(6) 0.061(8) 0.046(4) 0.009(6) 0.006(4) -0.032(6)
C54 0.084(7) 0.062(7) 0.044(5) -0.006(4) 0.016(4) -0.025(5)
C55 0.087(8) 0.062(6) 0.035(5) 0.001(4) 0.008(5) -0.024(6)
C56 0.086(5) 0.079(5) 0.066(4) 0.018(4) 0.038(4) 0.011(4)

loop_
_atom_type_symbol
_atom_type_description
_atom_type_scat_dispersion_real
_atom_type_scat_dispersion_imag
_atom_type_scat_source
C C 0.0181 0.0091 'International Tables Vol C Tables 4.2.6.8 and 6.1.1.4'
H H 0.0000 0.0000 'International Tables Vol C Tables 4.2.6.8 and 6.1.1.4'
Fe Fe -1.1336 3.1974 'International Tables Vol C Tables 4.2.6.8 and 6.1.1.4'
O O 0.0492 0.0322 'International Tables Vol C Tables 4.2.6.8 and 6.1.1.4'
P P 0.2955 0.4335 'International Tables Vol C Tables 4.2.6.8 and 6.1.1.4'

loop_
_exptl_crystal_face_index_h
_exptl_crystal_face_index_k
_exptl_crystal_face_index_l
_exptl_crystal_face_perp_dist
0 1 0 0.0460
1 -13 1 0.0296
5 10 0 0.0679
-5 -10 -2 0.0437
0 6 -11 0.0427
1 -8 -10 0.0118
-1 9 9 0.0335
7 6 -5 0.0727
0 0 13 0.0518
-3 2 12 0.0445
-1 6 11 0.0305

loop_
_geom_angle_atom_site_label_1
_geom_angle_atom_site_label_2
_geom_angle_atom_site_label_3
_geom_angle
_geom_angle_site_symmetry_1
_geom_angle_site_symmetry_3
_geom_angle_publ_flag
Fe3 Fe1 Fe2 60.398(10) . . ?
P1 Fe1 Fe2 109.170(16) . . ?
P1 Fe1 Fe3 132.322(17) . . ?
P3 Fe1 Fe2 54.238(14) . . ?
P3 Fe1 Fe3 109.485(16) . . ?
P3 Fe1 P1 93.096(19) . . ?
C1 Fe1 Fe2 49.53(5) . . ?
C1 Fe1 Fe3 46.87(5) . . ?
C1 Fe1 P1 158.24(5) . . ?
C1 Fe1 P3 71.11(5) . . ?
C8 Fe1 Fe2 144.22(6) . . ?
C8 Fe1 Fe3 117.53(6) . . ?
C8 Fe1 P1 96.96(6) . . ?
C8 Fe1 P3 101.63(6) . . ?
C8 Fe1 C1 100.77(8) . . ?
C8 Fe1 C9 91.62(8) . . ?
C9 Fe1 Fe2 114.53(6) . . ?
C9 Fe1 Fe3 64.44(6) . . ?
C9 Fe1 P1 83.96(6) . . ?
C9 Fe1 P3 166.69(6) . . ?
C9 Fe1 C1 107.89(8) . . ?
Fe1 Fe2 Fe3 59.786(10) . . ?
P2 Fe2 Fe1 113.118(16) . . ?
P2 Fe2 Fe3 146.105(17) . . ?
P3 Fe2 Fe1 53.857(14) . . ?
P3 Fe2 Fe3 108.583(16) . . ?
P3 Fe2 P2 85.541(18) . . ?
C1 Fe2 Fe1 49.75(5) . . ?
C1 Fe2 Fe3 46.60(5) . . ?
C1 Fe2 P2 156.29(5) . . ?
C1 Fe2 P3 71.00(5) . . ?
C13 Fe2 Fe1 99.77(6) . . ?
C13 Fe2 Fe3 64.30(5) . . ?
C13 Fe2 P2 86.44(6) . . ?
C13 Fe2 P3 145.61(6) . . ?
C13 Fe2 C1 110.89(7) . . ?
C14 Fe2 Fe1 150.61(6) . . ?
C14 Fe2 Fe3 107.37(6) . . ?
C14 Fe2 P2 91.97(6) . . ?
C14 Fe2 P3 116.93(6) . . ?
C14 Fe2 C1 101.51(7) . . ?
C14 Fe2 C13 96.72(8) . . ?
Fe1 Fe3 Fe2 59.816(10) . . ?
C1 Fe3 Fe1 50.15(5) . . ?
C1 Fe3 Fe2 49.63(5) . . ?
C1 Fe3 C9 89.36(7) . . ?
C1 Fe3 C13 91.32(7) . . ?
C9 Fe3 Fe1 41.70(5) . . ?
C9 Fe3 Fe2 94.89(5) . . ?
C9 Fe3 C13 97.85(6) . . ?
C10 Fe3 Fe1 97.04(6) . . ?
C10 Fe3 Fe2 142.18(6) . . ?
C10 Fe3 C1 92.58(8) . . ?
C10 Fe3 C9 81.45(8) . . ?
C10 Fe3 C11 99.14(8) . . ?
C10 Fe3 C12 91.37(9) . . ?
C10 Fe3 C13 176.03(8) . . ?
C11 Fe3 Fe1 113.98(6) . . ?
C11 Fe3 Fe2 117.15(6) . . ?
C11 Fe3 C1 161.72(8) . . ?
C11 Fe3 C9 78.66(7) . . ?
C11 Fe3 C13 76.90(7) . . ?
C12 Fe3 Fe1 147.57(6) . . ?
C12 Fe3 Fe2 95.29(6) . . ?
C12 Fe3 C1 98.38(8) . . ?
C12 Fe3 C9 169.70(8) . . ?
C12 Fe3 C11 95.34(8) . . ?
C12 Fe3 C13 88.80(7) . . ?
C13 Fe3 Fe1 84.90(4) . . ?
C13 Fe3 Fe2 41.70(4) . . ?
C17 P1 Fe1 121.64(6) . . ?
C20 P1 Fe1 108.65(6) . . ?
C20 P1 C17 100.98(8) . . ?
C20 P1 C26 103.67(8) . . ?
C26 P1 Fe1 118.23(6) . . ?
C26 P1 C17 101.11(8) . . ?
C18 P2 Fe2 115.07(6) . . ?
C18 P2 C38 102.12(8) . . ?
C32 P2 Fe2 115.97(6) . . ?
C32 P2 C18 102.72(8) . . ?
C32 P2 C38 100.30(8) . . ?
C38 P2 Fe2 118.24(6) . . ?
Fe1 P3 Fe2 71.905(16) . . ?
C19 P3 Fe1 121.60(6) . . ?
C19 P3 Fe2 121.10(6) . . ?
C44 P3 Fe1 120.88(6) . . ?
C44 P3 Fe2 126.90(6) . . ?
C44 P3 C19 96.41(8) . . ?
Fe2 C1 Fe1 80.72(6) . . ?
Fe3 C1 Fe1 82.97(7) . . ?
Fe3 C1 Fe2 83.77(7) . . ?
C2 C1 Fe1 134.88(13) . . ?
C2 C1 Fe2 130.55(12) . . ?
C2 C1 Fe3 125.78(12) . . ?
C3 C2 C1 120.58(15) . . ?
C3 C2 C7 116.62(16) . . ?
C7 C2 C1 122.79(16) . . ?
C2 C3 H3 119.0 . . ?
C4 C3 C2 121.90(17) . . ?
C4 C3 H3 119.0 . . ?
C3 C4 H4 119.8 . . ?
C3 C4 C5 120.37(17) . . ?
C5 C4 H4 119.8 . . ?
C4 C5 H5 120.6 . . ?
C6 C5 C4 118.83(17) . . ?
C6 C5 H5 120.6 . . ?
C5 C6 H6 119.5 . . ?
C5 C6 C7 120.92(17) . . ?
C7 C6 H6 119.5 . . ?
C2 C7 H7 119.4 . . ?
C6 C7 C2 121.22(17) . . ?
C6 C7 H7 119.4 . . ?
O1 C8 Fe1 177.26(17) . . ?
Fe1 C9 Fe3 73.86(6) . . ?
O2 C9 Fe1 163.37(16) . . ?
O2 C9 Fe3 122.36(14) . . ?
O3 C10 Fe3 177.74(18) . . ?
O4 C11 Fe3 178.80(18) . . ?
O5 C12 Fe3 177.78(18) . . ?
Fe2 C13 Fe3 74.00(6) . . ?
O6 C13 Fe2 163.96(15) . . ?
O6 C13 Fe3 121.87(13) . . ?
O7 C14 Fe2 174.89(16) . . ?
H15A C15 H15B 109.5 . . ?
H15A C15 H15C 109.5 . . ?
H15B C15 H15C 109.5 . . ?
C16 C15 H15A 109.5 . . ?
C16 C15 H15B 109.5 . . ?
C16 C15 H15C 109.5 . . ?
C15 C16 C17 108.11(15) . . ?
C15 C16 C18 108.21(15) . . ?
C15 C16 C19 106.92(15) . . ?
C17 C16 C18 110.35(15) . . ?
C17 C16 C19 107.94(15) . . ?
C19 C16 C18 115.06(14) . . ?
P1 C17 H17A 108.0 . . ?
P1 C17 H17B 108.0 . . ?
C16 C17 P1 117.37(12) . . ?
C16 C17 H17A 108.0 . . ?
C16 C17 H17B 108.0 . . ?
H17A C17 H17B 107.2 . . ?
P2 C18 H18A 108.0 . . ?
P2 C18 H18B 108.0 . . ?
C16 C18 P2 117.26(12) . . ?
C16 C18 H18A 108.0 . . ?
C16 C18 H18B 108.0 . . ?
H18A C18 H18B 107.2 . . ?
P3 C19 H19A 107.8 . . ?
P3 C19 H19B 107.8 . . ?
C16 C19 P3 118.22(12) . . ?
C16 C19 H19A 107.8 . . ?
C16 C19 H19B 107.8 . . ?
H19A C19 H19B 107.1 . . ?
C21 C20 P1 119.22(14) . . ?
C25 C20 P1 121.36(14) . . ?
C25 C20 C21 118.86(17) . . ?
C20 C21 H21 119.8 . . ?
C22 C21 C20 120.46(19) . . ?
C22 C21 H21 119.8 . . ?
C21 C22 H22 119.8 . . ?
C23 C22 C21 120.37(19) . . ?
C23 C22 H22 119.8 . . ?
C22 C23 H23 120.2 . . ?
C24 C23 C22 119.67(18) . . ?
C24 C23 H23 120.2 . . ?
C23 C24 H24 119.6 . . ?
C23 C24 C25 120.8(2) . . ?
C25 C24 H24 119.6 . . ?
C20 C25 H25 120.1 . . ?
C24 C25 C20 119.86(19) . . ?
C24 C25 H25 120.1 . . ?
C27 C26 P1 121.54(14) . . ?
C31 C26 P1 119.75(14) . . ?
C31 C26 C27 118.58(17) . . ?
C26 C27 H27 120.0 . . ?
C28 C27 C26 120.02(18) . . ?
C28 C27 H27 120.0 . . ?
C27 C28 H28 119.6 . . ?
C29 C28 C27 120.86(19) . . ?
C29 C28 H28 119.6 . . ?
C28 C29 H29 120.3 . . ?
C28 C29 C30 119.49(19) . . ?
C30 C29 H29 120.3 . . ?
C29 C30 H30 120.0 . . ?
C29 C30 C31 119.93(19) . . ?
C31 C30 H30 120.0 . . ?
C26 C31 H31 119.4 . . ?
C30 C31 C26 121.11(18) . . ?
C30 C31 H31 119.4 . . ?
C33 C32 P2 117.52(14) . . ?
C33 C32 C37 119.17(17) . . ?
C37 C32 P2 123.16(14) . . ?
C32 C33 H33 119.7 . . ?
C32 C33 C34 120.65(18) . . ?
C34 C33 H33 119.7 . . ?
C33 C34 H34 120.1 . . ?
C35 C34 C33 119.76(19) . . ?
C35 C34 H34 120.1 . . ?
C34 C35 H35 120.0 . . ?
C36 C35 C34 120.09(18) . . ?
C36 C35 H35 120.0 . . ?
C35 C36 H36 119.8 . . ?
C35 C36 C37 120.40(19) . . ?
C37 C36 H36 119.8 . . ?
C32 C37 H37 120.0 . . ?
C36 C37 C32 119.93(18) . . ?
C36 C37 H37 120.0 . . ?
C39 C38 P2 119.50(14) . . ?
C43 C38 P2 121.76(13) . . ?
C43 C38 C39 118.66(17) . . ?
C38 C39 H39 119.8 . . ?
C40 C39 C38 120.48(18) . . ?
C40 C39 H39 119.8 . . ?
C39 C40 H40 119.9 . . ?
C39 C40 C41 120.14(18) . . ?
C41 C40 H40 119.9 . . ?
C40 C41 H41 120.1 . . ?
C42 C41 C40 119.71(18) . . ?
C42 C41 H41 120.1 . . ?
C41 C42 H42 119.9 . . ?
C43 C42 C41 120.20(18) . . ?
C43 C42 H42 119.9 . . ?
C38 C43 H43 119.6 . . ?
C42 C43 C38 120.80(17) . . ?
C42 C43 H43 119.6 . . ?
C45 C44 P3 122.30(14) . . ?
C45 C44 C49 119.03(17) . . ?
C49 C44 P3 118.60(14) . . ?
C44 C45 H45 119.9 . . ?
C46 C45 C44 120.15(17) . . ?
C46 C45 H45 119.9 . . ?
C45 C46 H46 119.8 . . ?
C47 C46 C45 120.41(18) . . ?
C47 C46 H46 119.8 . . ?
C46 C47 H47 120.1 . . ?
C48 C47 C46 119.87(18) . . ?
C48 C47 H47 120.1 . . ?
C47 C48 H48 120.0 . . ?
C47 C48 C49 119.95(19) . . ?
C49 C48 H48 120.0 . . ?
C44 C49 H49 119.7 . . ?
C48 C49 C44 120.58(18) . . ?
C48 C49 H49 119.7 . . ?
C51 C50 C55 118.3(10) . . ?
C51 C50 C56 121.3(9) . . ?
C55 C50 C56 120.4(9) . . ?
C50 C51 H51 119.7 . . ?
C50 C51 C52 120.7(10) . . ?
C52 C51 H51 119.7 . . ?
C51 C52 H52 119.1 . . ?
C51 C52 C53 121.7(11) . . ?
C53 C52 H52 119.1 . . ?
C52 C53 H53 121.7 . . ?
C54 C53 C52 116.7(11) . . ?
C54 C53 H53 121.7 . . ?
C53 C54 H54 119.0 . . ?
C53 C54 C55 122.1(12) . . ?
C55 C54 H54 119.0 . . ?
C50 C55 H55 119.7 . . ?
C54 C55 C50 120.6(11) . . ?
C54 C55 H55 119.7 . . ?
C50 C56 H56A 109.5 . . ?
C50 C56 H56B 109.5 . . ?
C50 C56 H56C 109.5 . . ?
H56A C56 H56B 109.5 . . ?
H56A C56 H56C 109.5 . . ?
H56B C56 H56C 109.5 . . ?

loop_
_geom_bond_atom_site_label_1
_geom_bond_atom_site_label_2
_geom_bond_distance
_geom_bond_site_symmetry_2
_geom_bond_publ_flag
Fe1 Fe2 2.5907(4) . ?
Fe1 Fe3 2.5899(4) . ?
Fe1 P1 2.2664(5) . ?
Fe1 P3 2.2010(5) . ?
Fe1 C1 2.0035(17) . ?
Fe1 C8 1.7617(19) . ?
Fe1 C9 1.7938(19) . ?
Fe2 Fe3 2.6059(4) . ?
Fe2 P2 2.2334(5) . ?
Fe2 P3 2.2116(5) . ?
Fe2 C1 1.9971(17) . ?
Fe2 C13 1.8033(19) . ?
Fe2 C14 1.7806(19) . ?
Fe3 C1 1.9046(18) . ?
Fe3 C9 2.4324(18) . ?
Fe3 C10 1.774(2) . ?
Fe3 C11 1.853(2) . ?
Fe3 C12 1.779(2) . ?
Fe3 C13 2.4427(17) . ?
P1 C17 1.8572(19) . ?
P1 C20 1.8316(18) . ?
P1 C26 1.8374(19) . ?
P2 C18 1.8349(18) . ?
P2 C32 1.8313(18) . ?
P2 C38 1.8370(19) . ?
P3 C19 1.8485(18) . ?
P3 C44 1.8322(18) . ?
O1 C8 1.154(2) . ?
O2 C9 1.163(2) . ?
O3 C10 1.148(2) . ?
O4 C11 1.132(2) . ?
O5 C12 1.143(2) . ?
O6 C13 1.161(2) . ?
O7 C14 1.152(2) . ?
C1 C2 1.479(2) . ?
C2 C3 1.405(2) . ?
C2 C7 1.405(2) . ?
C3 H3 0.9500 . ?
C3 C4 1.384(2) . ?
C4 H4 0.9500 . ?
C4 C5 1.389(3) . ?
C5 H5 0.9500 . ?
C5 C6 1.383(3) . ?
C6 H6 0.9500 . ?
C6 C7 1.389(3) . ?
C7 H7 0.9500 . ?
C15 H15A 0.9800 . ?
C15 H15B 0.9800 . ?
C15 H15C 0.9800 . ?
C15 C16 1.538(2) . ?
C16 C17 1.538(3) . ?
C16 C18 1.566(2) . ?
C16 C19 1.539(2) . ?
C17 H17A 0.9900 . ?
C17 H17B 0.9900 . ?
C18 H18A 0.9900 . ?
C18 H18B 0.9900 . ?
C19 H19A 0.9900 . ?
C19 H19B 0.9900 . ?
C20 C21 1.399(3) . ?
C20 C25 1.395(3) . ?
C21 H21 0.9500 . ?
C21 C22 1.386(3) . ?
C22 H22 0.9500 . ?
C22 C23 1.380(3) . ?
C23 H23 0.9500 . ?
C23 C24 1.379(3) . ?
C24 H24 0.9500 . ?
C24 C25 1.393(3) . ?
C25 H25 0.9500 . ?
C26 C27 1.399(3) . ?
C26 C31 1.390(3) . ?
C27 H27 0.9500 . ?
C27 C28 1.386(3) . ?
C28 H28 0.9500 . ?
C28 C29 1.383(3) . ?
C29 H29 0.9500 . ?
C29 C30 1.385(3) . ?
C30 H30 0.9500 . ?
C30 C31 1.387(3) . ?
C31 H31 0.9500 . ?
C32 C33 1.390(3) . ?
C32 C37 1.397(3) . ?
C33 H33 0.9500 . ?
C33 C34 1.391(3) . ?
C34 H34 0.9500 . ?
C34 C35 1.385(3) . ?
C35 H35 0.9500 . ?
C35 C36 1.382(3) . ?
C36 H36 0.9500 . ?
C36 C37 1.390(3) . ?
C37 H37 0.9500 . ?
C38 C39 1.398(2) . ?
C38 C43 1.392(2) . ?
C39 H39 0.9500 . ?
C39 C40 1.388(3) . ?
C40 H40 0.9500 . ?
C40 C41 1.388(3) . ?
C41 H41 0.9500 . ?
C41 C42 1.385(3) . ?
C42 H42 0.9500 . ?
C42 C43 1.384(3) . ?
C43 H43 0.9500 . ?
C44 C45 1.394(3) . ?
C44 C49 1.399(2) . ?
C45 H45 0.9500 . ?
C45 C46 1.389(3) . ?
C46 H46 0.9500 . ?
C46 C47 1.388(3) . ?
C47 H47 0.9500 . ?
C47 C48 1.387(3) . ?
C48 H48 0.9500 . ?
C48 C49 1.388(3) . ?
C49 H49 0.9500 . ?
C50 C51 1.373(13) . ?
C50 C55 1.389(13) . ?
C50 C56 1.502(13) . ?
C51 H51 0.9500 . ?
C51 C52 1.381(13) . ?
C52 H52 0.9500 . ?
C52 C53 1.394(13) . ?
C53 H53 0.9500 . ?
C53 C54 1.376(14) . ?
C54 H54 0.9500 . ?
C54 C55 1.377(14) . ?
C55 H55 0.9500 . ?
C56 H56A 0.9800 . ?
C56 H56B 0.9800 . ?
C56 H56C 0.9800 . ?

loop_
_geom_torsion_atom_site_label_1
_geom_torsion_atom_site_label_2
_geom_torsion_atom_site_label_3
_geom_torsion_atom_site_label_4
_geom_torsion
_geom_torsion_site_symmetry_1
_geom_torsion_site_symmetry_2
_geom_torsion_site_symmetry_3
_geom_torsion_site_symmetry_4
_geom_torsion_publ_flag
Fe1 Fe2 C13 Fe3 -49.49(4) . . . . ?
Fe1 Fe2 C13 O6 138.4(6) . . . . ?
Fe1 P1 C17 C16 34.55(16) . . . . ?
Fe1 P1 C20 C21 76.58(16) . . . . ?
Fe1 P1 C20 C25 -94.82(15) . . . . ?
Fe1 P1 C26 C27 165.16(14) . . . . ?
Fe1 P1 C26 C31 -19.18(18) . . . . ?
Fe1 P3 C19 C16 -39.42(16) . . . . ?
Fe1 P3 C44 C45 119.55(14) . . . . ?
Fe1 P3 C44 C49 -63.48(16) . . . . ?
Fe1 C1 C2 C3 -164.87(14) . . . . ?
Fe1 C1 C2 C7 16.1(3) . . . . ?
Fe2 Fe1 C9 Fe3 34.89(5) . . . . ?
Fe2 Fe1 C9 O2 -157.3(5) . . . . ?
Fe2 P2 C18 C16 63.73(14) . . . . ?
Fe2 P2 C32 C33 -73.16(15) . . . . ?
Fe2 P2 C32 C37 102.31(15) . . . . ?
Fe2 P2 C38 C39 -178.40(12) . . . . ?
Fe2 P2 C38 C43 -1.73(17) . . . . ?
Fe2 P3 C19 C16 47.43(15) . . . . ?
Fe2 P3 C44 C45 29.75(18) . . . . ?
Fe2 P3 C44 C49 -153.28(12) . . . . ?
Fe2 C1 C2 C3 -41.3(2) . . . . ?
Fe2 C1 C2 C7 139.62(16) . . . . ?
Fe3 Fe1 C9 O2 167.9(6) . . . . ?
Fe3 Fe2 C13 O6 -172.1(6) . . . . ?
Fe3 C1 C2 C3 74.8(2) . . . . ?
Fe3 C1 C2 C7 -104.24(19) . . . . ?
P1 Fe1 C9 Fe3 143.24(4) . . . . ?
P1 Fe1 C9 O2 -48.9(6) . . . . ?
P1 C20 C21 C22 -171.03(15) . . . . ?
P1 C20 C25 C24 171.20(15) . . . . ?
P1 C26 C27 C28 176.09(16) . . . . ?
P1 C26 C31 C30 -175.11(17) . . . . ?
P2 Fe2 C13 Fe3 -162.35(3) . . . . ?
P2 Fe2 C13 O6 25.5(6) . . . . ?
P2 C32 C33 C34 176.72(15) . . . . ?
P2 C32 C37 C36 -176.29(15) . . . . ?
P2 C38 C39 C40 175.52(14) . . . . ?
P2 C38 C43 C42 -175.34(14) . . . . ?
P3 Fe1 C9 Fe3 65.4(3) . . . . ?
P3 Fe1 C9 O2 -126.7(5) . . . . ?
P3 Fe2 C13 Fe3 -85.58(9) . . . . ?
P3 Fe2 C13 O6 102.3(6) . . . . ?
P3 C44 C45 C46 176.09(14) . . . . ?
P3 C44 C49 C48 -176.42(15) . . . . ?
C1 Fe1 C9 Fe3 -18.07(7) . . . . ?
C1 Fe1 C9 O2 149.8(5) . . . . ?
C1 Fe2 C13 Fe3 1.01(7) . . . . ?
C1 Fe2 C13 O6 -171.1(6) . . . . ?
C1 C2 C3 C4 177.99(16) . . . . ?
C1 C2 C7 C6 -177.29(17) . . . . ?
C2 C3 C4 C5 -0.1(3) . . . . ?
C3 C2 C7 C6 3.6(3) . . . . ?
C3 C4 C5 C6 2.5(3) . . . . ?
C4 C5 C6 C7 -1.7(3) . . . . ?
C5 C6 C7 C2 -1.4(3) . . . . ?
C7 C2 C3 C4 -2.9(3) . . . . ?
C8 Fe1 C9 Fe3 -119.94(6) . . . . ?
C8 Fe1 C9 O2 47.9(6) . . . . ?
C14 Fe2 C13 Fe3 106.08(6) . . . . ?
C14 Fe2 C13 O6 -66.0(6) . . . . ?
C15 C16 C17 P1 175.88(12) . . . . ?
C15 C16 C18 P2 116.60(14) . . . . ?
C15 C16 C19 P3 -171.67(12) . . . . ?
C17 P1 C20 C21 -52.42(17) . . . . ?
C17 P1 C20 C25 136.18(16) . . . . ?
C17 P1 C26 C27 -59.43(17) . . . . ?
C17 P1 C26 C31 116.23(16) . . . . ?
C17 C16 C18 P2 -125.30(14) . . . . ?
C17 C16 C19 P3 72.22(17) . . . . ?
C18 P2 C32 C33 160.47(14) . . . . ?
C18 P2 C32 C37 -24.07(17) . . . . ?
C18 P2 C38 C39 -51.02(16) . . . . ?
C18 P2 C38 C43 125.65(15) . . . . ?
C18 C16 C17 P1 57.72(18) . . . . ?
C18 C16 C19 P3 -51.49(19) . . . . ?
C19 P3 C44 C45 -107.49(16) . . . . ?
C19 P3 C44 C49 69.48(16) . . . . ?
C19 C16 C17 P1 -68.80(17) . . . . ?
C19 C16 C18 P2 -2.9(2) . . . . ?
C20 P1 C17 C16 154.69(14) . . . . ?
C20 P1 C26 C27 44.90(18) . . . . ?
C20 P1 C26 C31 -139.44(16) . . . . ?
C20 C21 C22 C23 -0.4(3) . . . . ?
C21 C20 C25 C24 -0.2(3) . . . . ?
C21 C22 C23 C24 -0.1(3) . . . . ?
C22 C23 C24 C25 0.5(3) . . . . ?
C23 C24 C25 C20 -0.3(3) . . . . ?
C25 C20 C21 C22 0.6(3) . . . . ?
C26 P1 C17 C16 -98.85(14) . . . . ?
C26 P1 C20 C21 -156.85(15) . . . . ?
C26 P1 C20 C25 31.75(17) . . . . ?
C26 C27 C28 C29 -0.7(3) . . . . ?
C27 C26 C31 C30 0.7(3) . . . . ?
C27 C28 C29 C30 0.0(4) . . . . ?
C28 C29 C30 C31 1.1(4) . . . . ?
C29 C30 C31 C26 -1.4(4) . . . . ?
C31 C26 C27 C28 0.4(3) . . . . ?
C32 P2 C18 C16 -169.32(13) . . . . ?
C32 P2 C38 C39 54.52(16) . . . . ?
C32 P2 C38 C43 -128.81(15) . . . . ?
C32 C33 C34 C35 -0.8(3) . . . . ?
C33 C32 C37 C36 -0.9(3) . . . . ?
C33 C34 C35 C36 0.3(3) . . . . ?
C34 C35 C36 C37 -0.1(3) . . . . ?
C35 C36 C37 C32 0.4(3) . . . . ?
C37 C32 C33 C34 1.1(3) . . . . ?
C38 P2 C18 C16 -65.67(14) . . . . ?
C38 P2 C32 C33 55.42(15) . . . . ?
C38 P2 C32 C37 -129.12(16) . . . . ?
C38 C39 C40 C41 0.4(3) . . . . ?
C39 C38 C43 C42 1.4(3) . . . . ?
C39 C40 C41 C42 0.4(3) . . . . ?
C40 C41 C42 C43 -0.3(3) . . . . ?
C41 C42 C43 C38 -0.6(3) . . . . ?
C43 C38 C39 C40 -1.3(3) . . . . ?
C44 P3 C19 C16 -171.92(14) . . . . ?
C44 C45 C46 C47 0.2(3) . . . . ?
C45 C44 C49 C48 0.7(3) . . . . ?
C45 C46 C47 C48 0.8(3) . . . . ?
C46 C47 C48 C49 -1.0(3) . . . . ?
C47 C48 C49 C44 0.3(3) . . . . ?
C49 C44 C45 C46 -0.9(3) . . . . ?
C50 C51 C52 C53 -1.0(12) . . . . ?
C51 C50 C55 C54 -0.5(9) . . . . ?
C51 C52 C53 C54 0.7(10) . . . . ?
C52 C53 C54 C55 -0.3(5) . . . . ?
C53 C54 C55 C50 0.2(5) . . . . ?
C55 C50 C51 C52 0.8(11) . . . . ?
C56 C50 C51 C52 179.9(8) . . . . ?
C56 C50 C55 C54 -179.6(5) . . . . ?
